data_4027263
loop_
_publ_author_name
'Lauren E. Polander'
'Laxman Pandey'
'Alexander Romanov'
'Alexandr Fonari'
'Stephen Barlow'
'Brian M. Seifried'
'Tatiana V. Timofeeva'
'Jean-Luc Br\'edas'
'Seth R. Marder'

_publ_section_title
;
 2,6-Diacylnaphthalene-1,8:4,5-Bis(dicarboximides): Synthesis, Reduction
 Potentials, and Core Extension
;
_journal_name_full 'Journal of Organic Chemistry'
_journal_page_first 5544
_journal_page_last 5551
_journal_paper_doi 10.1021/jo3006232
_journal_volume 77
_journal_year 2012
_chemical_formula_sum 'C38 H50 N6 O2'
_chemical_formula_weight 622.84
_chemical_name_systematic
; 
 ? 
;
_space_group_IT_number 2
_symmetry_cell_setting triclinic
_symmetry_space_group_name_Hall '-P 1'
_symmetry_space_group_name_H-M 'P -1'
_atom_sites_solution_hydrogens geom
_atom_sites_solution_primary direct
_atom_sites_solution_secondary difmap
_audit_creation_method SHELXL-97
_cell_angle_alpha 88.727(4)
_cell_angle_beta 83.038(4)
_cell_angle_gamma 79.127(4)
_cell_formula_units_Z 1
_cell_length_a 4.8953(10)
_cell_length_b 12.709(3)
_cell_length_c 14.175(3)
_cell_measurement_temperature 100(2)
_cell_volume 859.7(3)
_computing_structure_refinement 'SHELXL-97 (Sheldrick, 1997)'
_computing_structure_solution 'SHELXS-97 (Sheldrick, 1990)'
_diffrn_ambient_temperature 100(2)
_diffrn_measured_fraction_theta_full 0.999
_diffrn_measured_fraction_theta_max 0.999
_diffrn_radiation_monochromator graphite
_diffrn_radiation_source 'fine-focus sealed tube'
_diffrn_radiation_type MoK\a
_diffrn_radiation_wavelength 0.71073
_diffrn_reflns_av_R_equivalents 0.0264
_diffrn_reflns_av_sigmaI/netI 0.0237
_diffrn_reflns_limit_h_max 5
_diffrn_reflns_limit_h_min -5
_diffrn_reflns_limit_k_max 15
_diffrn_reflns_limit_k_min -15
_diffrn_reflns_limit_l_max 16
_diffrn_reflns_limit_l_min -16
_diffrn_reflns_number 10272
_diffrn_reflns_theta_full 25.00
_diffrn_reflns_theta_max 25.00
_diffrn_reflns_theta_min 2.18
_exptl_absorpt_coefficient_mu 0.076
_exptl_crystal_density_diffrn 1.203
_exptl_crystal_F_000 336
_refine_diff_density_max 0.176
_refine_diff_density_min -0.142
_refine_diff_density_rms 0.031
_refine_ls_extinction_method none
_refine_ls_goodness_of_fit_ref 0.929
_refine_ls_hydrogen_treatment mixed
_refine_ls_matrix_type full
_refine_ls_number_parameters 215
_refine_ls_number_reflns 3022
_refine_ls_number_restraints 1
_refine_ls_restrained_S_all 0.929
_refine_ls_R_factor_all 0.0703
_refine_ls_R_factor_gt 0.0485
_refine_ls_shift/su_max 0.000
_refine_ls_shift/su_mean 0.000
_refine_ls_structure_factor_coef Fsqd
_refine_ls_weighting_details 'calc w=1/[\s^2^(Fo^2^)+(0.0796P)^2^+0.3139P] where P=(Fo^2^+2Fc^2^)/3'
_refine_ls_weighting_scheme calc
_refine_ls_wR_factor_gt 0.1340
_refine_ls_wR_factor_ref 0.1562
_reflns_number_gt 2123
_reflns_number_total 3022
_reflns_threshold_expression >2sigma(I)
_cod_data_source_file jo3006232_si_003.cif
_cod_data_source_block 2
_cod_database_code 4027263

loop_
_symmetry_equiv_pos_as_xyz
'x, y, z'
'-x, -y, -z'

loop_
_atom_site_label
_atom_site_type_symbol
_atom_site_fract_x
_atom_site_fract_y
_atom_site_fract_z
_atom_site_U_iso_or_equiv
_atom_site_adp_type
_atom_site_occupancy
_atom_site_symmetry_multiplicity
_atom_site_calc_flag
_atom_site_refinement_flags
_atom_site_disorder_assembly
_atom_site_disorder_group
N1 N 0.0868(3) 0.80268(11) 0.04226(11) 0.0448(4) Uani 1 1 d . . .
N2 N -0.1172(3) 0.88461(13) 0.18525(11) 0.0520(4) Uani 1 1 d . . .
N3 N -0.1452(4) 0.96395(13) 0.25136(11) 0.0540(4) Uani 1 1 d . . .
O1 O 0.2796(3) 0.72205(11) -0.09783(10) 0.0621(4) Uani 1 1 d . . .
C1 C 0.4187(4) 0.96033(13) 0.00762(12) 0.0396(4) Uani 1 1 d . . .
C2 C 0.4415(4) 0.87813(14) -0.06079(12) 0.0413(4) Uani 1 1 d . . .
C3 C 0.2668(4) 0.79445(15) -0.04197(14) 0.0464(5) Uani 1 1 d . . .
C4 C 0.0644(4) 0.88449(14) 0.10898(13) 0.0425(4) Uani 1 1 d . . .
C5 C 0.2332(4) 0.96336(14) 0.09141(12) 0.0403(4) Uani 1 1 d . . .
C6 C 0.2058(4) 1.04428(14) 0.15917(12) 0.0428(4) Uani 1 1 d . . .
C7 C 0.3748(4) 1.12445(14) 0.14194(13) 0.0442(5) Uani 1 1 d . . .
H7A H 0.3596 1.1800 0.1871 0.053 Uiso 1 1 calc R . .
C8 C 0.0070(4) 1.03951(15) 0.24060(13) 0.0480(5) Uani 1 1 d . . .
C9 C -0.0718(4) 0.71532(14) 0.06442(14) 0.0494(5) Uani 1 1 d . . .
H9A H -0.1104 0.6856 0.0045 0.059 Uiso 1 1 calc R . .
H9B H -0.2536 0.7444 0.1018 0.059 Uiso 1 1 calc R . .
C10 C 0.0899(5) 0.62685(16) 0.12022(16) 0.0576(5) Uani 1 1 d . . .
H10A H 0.1411 0.6580 0.1775 0.069 Uiso 1 1 calc R . .
H10B H 0.2655 0.5946 0.0808 0.069 Uiso 1 1 calc R . .
C11 C -0.0766(5) 0.53971(16) 0.15034(17) 0.0631(6) Uani 1 1 d . B .
H11A H -0.2514 0.5724 0.1899 0.076 Uiso 1 1 calc R . .
H11B H -0.1298 0.5097 0.0929 0.076 Uiso 1 1 calc R . .
C12 C 0.0786(6) 0.44946(19) 0.20537(19) 0.0782(7) Uani 1 1 d . . .
H12A H 0.2627 0.4219 0.1688 0.094 Uiso 1 1 calc R A 1
H12B H -0.0285 0.3904 0.2117 0.094 Uiso 1 1 calc R A 1
C13 C 0.1252(10) 0.4815(3) 0.3034(2) 0.1177(19) Uani 0.820(6) 1 d PD B 1
H13A H 0.2361 0.5394 0.2962 0.141 Uiso 0.820(6) 1 calc PR B 1
H13B H -0.0594 0.5119 0.3384 0.141 Uiso 0.820(6) 1 calc PR B 1
C14 C 0.2654(10) 0.3979(3) 0.3614(2) 0.135(2) Uani 0.820(6) 1 d PRD B 1
H14A H 0.2828 0.4277 0.4231 0.202 Uiso 0.820(6) 1 calc PR B 1
H14B H 0.4523 0.3687 0.3292 0.202 Uiso 0.820(6) 1 calc PR B 1
H14C H 0.1559 0.3406 0.3710 0.202 Uiso 0.820(6) 1 calc PR B 1
C13' C 0.177(7) 0.477(2) 0.275(2) 0.1177(19) Uani 0.180(6) 1 d PD B 2
H13C H 0.2165 0.5496 0.2609 0.141 Uiso 0.180(6) 1 calc PR B 2
H13D H 0.3614 0.4290 0.2766 0.141 Uiso 0.180(6) 1 calc PR B 2
C14' C 0.039(6) 0.4806(19) 0.3698(19) 0.135(2) Uani 0.180(6) 1 d PD B 2
H14E H -0.0393 0.5553 0.3877 0.202 Uiso 0.180(6) 1 calc PR B 2
H14F H 0.1735 0.4496 0.4134 0.202 Uiso 0.180(6) 1 calc PR B 2
H14G H -0.1125 0.4396 0.3734 0.202 Uiso 0.180(6) 1 calc PR B 2
C15 C -0.0400(5) 1.12242(17) 0.31815(14) 0.0596(6) Uani 1 1 d . . .
H15A H 0.1449 1.1289 0.3366 0.072 Uiso 1 1 calc R . .
H15B H -0.1214 1.1923 0.2914 0.072 Uiso 1 1 calc R . .
C16 C -0.2252(5) 1.10288(19) 0.40656(15) 0.0639(6) Uani 1 1 d . . .
H16A H -0.1558 1.0303 0.4308 0.077 Uiso 1 1 calc R . .
H16B H -0.4170 1.1047 0.3902 0.077 Uiso 1 1 calc R . .
C17 C -0.2381(5) 1.18331(18) 0.48423(15) 0.0637(6) Uani 1 1 d . . .
H17A H -0.0450 1.1822 0.4990 0.076 Uiso 1 1 calc R . .
H17B H -0.3088 1.2555 0.4596 0.076 Uiso 1 1 calc R . .
C18 C -0.4153(6) 1.1669(2) 0.57415(17) 0.0838(8) Uani 1 1 d . . .
H18A H -0.3486 1.0938 0.5978 0.101 Uiso 1 1 calc R . .
H18B H -0.6099 1.1705 0.5598 0.101 Uiso 1 1 calc R . .
C19 C -0.4195(8) 1.2451(3) 0.65194(19) 0.1036(10) Uani 1 1 d . . .
H19A H -0.5368 1.2266 0.7086 0.155 Uiso 1 1 calc R . .
H19B H -0.4961 1.3176 0.6310 0.155 Uiso 1 1 calc R . .
H19C H -0.2283 1.2425 0.6671 0.155 Uiso 1 1 calc R . .

loop_
_atom_site_aniso_label
_atom_site_aniso_U_11
_atom_site_aniso_U_22
_atom_site_aniso_U_33
_atom_site_aniso_U_23
_atom_site_aniso_U_13
_atom_site_aniso_U_12
N1 0.0463(9) 0.0415(8) 0.0497(9) -0.0005(7) -0.0049(7) -0.0169(7)
N2 0.0554(10) 0.0533(10) 0.0498(9) -0.0009(7) 0.0004(8) -0.0212(8)
N3 0.0598(11) 0.0576(10) 0.0475(9) -0.0021(8) 0.0010(8) -0.0227(8)
O1 0.0684(10) 0.0555(9) 0.0668(9) -0.0182(7) 0.0046(7) -0.0287(7)
C1 0.0380(9) 0.0392(9) 0.0432(10) 0.0029(8) -0.0076(8) -0.0102(7)
C2 0.0414(10) 0.0389(10) 0.0453(10) 0.0000(8) -0.0081(8) -0.0101(8)
C3 0.0461(11) 0.0437(10) 0.0515(11) -0.0021(9) -0.0065(9) -0.0134(8)
C4 0.0413(10) 0.0424(10) 0.0457(10) 0.0030(8) -0.0081(8) -0.0106(8)
C5 0.0404(10) 0.0399(10) 0.0431(10) 0.0024(8) -0.0085(8) -0.0118(8)
C6 0.0434(10) 0.0433(10) 0.0430(10) 0.0012(8) -0.0070(8) -0.0104(8)
C7 0.0472(11) 0.0427(10) 0.0448(10) -0.0048(8) -0.0074(8) -0.0116(8)
C8 0.0476(11) 0.0521(11) 0.0452(10) 0.0000(8) -0.0037(8) -0.0132(9)
C9 0.0482(11) 0.0464(11) 0.0587(12) 0.0019(9) -0.0052(9) -0.0229(9)
C10 0.0567(12) 0.0482(11) 0.0708(14) 0.0050(10) -0.0078(10) -0.0178(9)
C11 0.0701(14) 0.0497(12) 0.0743(14) 0.0022(10) -0.0071(11) -0.0248(11)
C12 0.0906(19) 0.0558(14) 0.0934(19) 0.0130(13) -0.0158(15) -0.0253(13)
C13 0.179(5) 0.104(3) 0.095(5) 0.042(3) -0.058(4) -0.070(3)
C14 0.160(5) 0.122(4) 0.142(4) 0.060(3) -0.070(3) -0.048(3)
C13' 0.179(5) 0.104(3) 0.095(5) 0.042(3) -0.058(4) -0.070(3)
C14' 0.160(5) 0.122(4) 0.142(4) 0.060(3) -0.070(3) -0.048(3)
C15 0.0681(14) 0.0636(13) 0.0492(12) -0.0082(10) 0.0034(10) -0.0231(11)
C16 0.0678(14) 0.0730(14) 0.0523(12) -0.0067(10) 0.0027(10) -0.0224(12)
C17 0.0732(15) 0.0671(14) 0.0523(12) -0.0071(10) 0.0028(11) -0.0222(11)
C18 0.0928(19) 0.098(2) 0.0639(15) -0.0178(14) 0.0139(14) -0.0383(16)
C19 0.137(3) 0.106(2) 0.0669(17) -0.0272(16) 0.0221(17) -0.039(2)

loop_
_atom_type_symbol
_atom_type_description
_atom_type_scat_dispersion_real
_atom_type_scat_dispersion_imag
_atom_type_scat_source
C C 0.0033 0.0016 'International Tables Vol C Tables 4.2.6.8 and 6.1.1.4'
H H 0.0000 0.0000 'International Tables Vol C Tables 4.2.6.8 and 6.1.1.4'
N N 0.0061 0.0033 'International Tables Vol C Tables 4.2.6.8 and 6.1.1.4'
O O 0.0106 0.0060 'International Tables Vol C Tables 4.2.6.8 and 6.1.1.4'

loop_
_geom_angle_atom_site_label_1
_geom_angle_atom_site_label_2
_geom_angle_atom_site_label_3
_geom_angle
_geom_angle_site_symmetry_1
C3 N1 C4 123.44(15) .
C3 N1 C9 117.18(15) .
C4 N1 C9 119.22(15) .
C4 N2 N3 119.03(15) .
C8 N3 N2 121.57(16) .
C1 C1 C5 118.8(2) 2_675
C1 C1 C2 120.4(2) 2_675
C5 C1 C2 120.79(16) .
C7 C2 C1 120.21(16) 2_675
C7 C2 C3 120.78(16) 2_675
C1 C2 C3 119.00(16) .
O1 C3 N1 121.24(17) .
O1 C3 C2 121.64(17) .
N1 C3 C2 117.12(16) .
N2 C4 N1 117.70(16) .
N2 C4 C5 122.96(17) .
N1 C4 C5 119.33(16) .
C6 C5 C1 121.61(16) .
C6 C5 C4 118.08(17) .
C1 C5 C4 120.31(16) .
C5 C6 C8 116.27(17) .
C5 C6 C7 118.49(17) .
C8 C6 C7 125.25(17) .
C2 C7 C6 120.47(17) 2_675
C2 C7 H7A 119.8 2_675
C6 C7 H7A 119.8 .
N3 C8 C6 122.09(17) .
N3 C8 C15 117.03(17) .
C6 C8 C15 120.88(17) .
N1 C9 C10 111.21(15) .
N1 C9 H9A 109.4 .
C10 C9 H9A 109.4 .
N1 C9 H9B 109.4 .
C10 C9 H9B 109.4 .
H9A C9 H9B 108.0 .
C9 C10 C11 112.45(17) .
C9 C10 H10A 109.1 .
C11 C10 H10A 109.1 .
C9 C10 H10B 109.1 .
C11 C10 H10B 109.1 .
H10A C10 H10B 107.8 .
C12 C11 C10 114.06(19) .
C12 C11 H11A 108.7 .
C10 C11 H11A 108.7 .
C12 C11 H11B 108.7 .
C10 C11 H11B 108.7 .
H11A C11 H11B 107.6 .
C13' C12 C11 115.4(14) .
C13' C12 C13 14.8(16) .
C11 C12 C13 113.8(2) .
C13' C12 H12A 95.0 .
C11 C12 H12A 108.8 .
C13 C12 H12A 108.8 .
C13' C12 H12B 119.6 .
C11 C12 H12B 108.8 .
C13 C12 H12B 108.8 .
H12A C12 H12B 107.7 .
C14 C13 C12 116.71(18) .
C14 C13 H13A 108.1 .
C12 C13 H13A 108.1 .
C14 C13 H13B 108.1 .
C12 C13 H13B 108.1 .
H13A C13 H13B 107.3 .
C12 C13' C14' 124(3) .
C12 C13' H13C 106.3 .
C14' C13' H13C 106.3 .
C12 C13' H13D 106.3 .
C14' C13' H13D 106.3 .
H13C C13' H13D 106.4 .
C13' C14' H14E 109.5 .
C13' C14' H14F 109.5 .
H14E C14' H14F 109.5 .
C13' C14' H14G 109.5 .
H14E C14' H14G 109.5 .
H14F C14' H14G 109.5 .
C16 C15 C8 116.91(18) .
C16 C15 H15A 108.1 .
C8 C15 H15A 108.1 .
C16 C15 H15B 108.1 .
C8 C15 H15B 108.1 .
H15A C15 H15B 107.3 .
C15 C16 C17 113.56(19) .
C15 C16 H16A 108.9 .
C17 C16 H16A 108.9 .
C15 C16 H16B 108.9 .
C17 C16 H16B 108.9 .
H16A C16 H16B 107.7 .
C18 C17 C16 115.9(2) .
C18 C17 H17A 108.3 .
C16 C17 H17A 108.3 .
C18 C17 H17B 108.3 .
C16 C17 H17B 108.3 .
H17A C17 H17B 107.4 .
C17 C18 C19 115.5(2) .
C17 C18 H18A 108.4 .
C19 C18 H18A 108.4 .
C17 C18 H18B 108.4 .
C19 C18 H18B 108.4 .
H18A C18 H18B 107.5 .
C18 C19 H19A 109.5 .
C18 C19 H19B 109.5 .
H19A C19 H19B 109.5 .
C18 C19 H19C 109.5 .
H19A C19 H19C 109.5 .
H19B C19 H19C 109.5 .

loop_
_geom_bond_atom_site_label_1
_geom_bond_atom_site_label_2
_geom_bond_distance
_geom_bond_site_symmetry_2
N1 C3 1.389(2) .
N1 C4 1.401(2) .
N1 C9 1.478(2) .
N2 C4 1.314(2) .
N2 N3 1.368(2) .
N3 C8 1.318(2) .
O1 C3 1.215(2) .
C1 C1 1.396(3) 2_675
C1 C5 1.401(2) .
C1 C2 1.421(2) .
C2 C7 1.368(3) 2_675
C2 C3 1.486(2) .
C4 C5 1.415(2) .
C5 C6 1.400(2) .
C6 C8 1.425(3) .
C6 C7 1.428(3) .
C7 C2 1.368(3) 2_675
C7 H7A 0.9500 .
C8 C15 1.507(3) .
C9 C10 1.514(3) .
C9 H9A 0.9900 .
C9 H9B 0.9900 .
C10 C11 1.519(3) .
C10 H10A 0.9900 .
C10 H10B 0.9900 .
C11 C12 1.509(3) .
C11 H11A 0.9900 .
C11 H11B 0.9900 .
C12 C13' 1.24(3) .
C12 C13 1.513(5) .
C12 H12A 0.9900 .
C12 H12B 0.9900 .
C13 C14 1.4486 .
C13 H13A 0.9900 .
C13 H13B 0.9900 .
C14 H14A 0.9800 .
C14 H14B 0.9800 .
C14 H14C 0.9800 .
C13' C14' 1.427(19) .
C13' H13C 0.9900 .
C13' H13D 0.9900 .
C14' H14E 0.9800 .
C14' H14F 0.9800 .
C14' H14G 0.9800 .
C15 C16 1.500(3) .
C15 H15A 0.9900 .
C15 H15B 0.9900 .
C16 C17 1.506(3) .
C16 H16A 0.9900 .
C16 H16B 0.9900 .
C17 C18 1.486(3) .
C17 H17A 0.9900 .
C17 H17B 0.9900 .
C18 C19 1.497(3) .
C18 H18A 0.9900 .
C18 H18B 0.9900 .
C19 H19A 0.9800 .
C19 H19B 0.9800 .
C19 H19C 0.9800 .
